data_4101026
_journal_name_full 'Journal of the American Chemical Society'
_journal_paper_doi 10.1021/ja055523r
_journal_year 2006
_chemical_formula_sum 'C31 H26 N4 O2 Ru S3'
_chemical_formula_weight 683.81
_space_group_IT_number 14
_symmetry_cell_setting monoclinic
_symmetry_space_group_name_Hall '-P 2ybc'
_symmetry_space_group_name_H-M 'P 1 21/c 1'
_cell_angle_alpha 90.00
_cell_angle_beta 105.406(3)
_cell_angle_gamma 90.00
_cell_formula_units_Z 4
_cell_length_a 16.080(2)
_cell_length_b 11.4124(15)
_cell_length_c 15.735(2)
_cell_measurement_temperature 143(1)
_cell_volume 2783.7(7)
_diffrn_ambient_temperature 143(1)
_exptl_crystal_density_diffrn 1.632
_cod_original_sg_symbol_H-M 'P 21/c'
_cod_database_code 4101026

loop_
_symmetry_equiv_pos_as_xyz
'x, y, z'
'-x, y+1/2, -z+1/2'
'-x, -y, -z'
'x, -y-1/2, z-1/2'

loop_
_atom_site_label
_atom_site_type_symbol
_atom_site_fract_x
_atom_site_fract_y
_atom_site_fract_z
_atom_site_U_iso_or_equiv
_atom_site_adp_type
_atom_site_occupancy
_atom_site_symmetry_multiplicity
_atom_site_calc_flag
_atom_site_refinement_flags
_atom_site_disorder_assembly
_atom_site_disorder_group
Ru1 Ru 0.78453(2) 0.25671(3) 0.68661(2) 0.01608(13) Uani 1 1 d . . .
S30 S 0.70987(8) 0.15447(11) 0.77383(8) 0.0230(3) Uani 1 1 d . . .
S33 S 0.87410(8) 0.09923(11) 0.69723(8) 0.0246(3) Uani 1 1 d . . .
S36 S 0.87489(8) 0.32850(11) 0.81367(8) 0.0226(3) Uani 1 1 d . . .
N2 N 0.6872(3) 0.3872(3) 0.6700(3) 0.0181(8) Uani 1 1 d . . .
N12 N 0.3246(3) 0.3464(4) 0.4683(3) 0.0205(8) Uani 1 1 d . . .
N19 N 0.6920(2) 0.1905(4) 0.5733(2) 0.0180(8) Uani 1 1 d . . .
N29 N 0.8991(3) 0.3918(5) 0.5826(4) 0.0422(13) Uani 1 1 d . . .
C1 C 0.6147(3) 0.3486(4) 0.6122(3) 0.0177(9) Uani 1 1 d . . .
C3 C 0.6610(3) 0.4848(4) 0.7094(3) 0.0191(9) Uani 1 1 d . . .
C4 C 0.7109(3) 0.5611(4) 0.7714(3) 0.0229(10) Uani 1 1 d . . .
H4 H 0.7700 0.5496 0.7931 0.030 Uiso 1 1 calc R . .
C5 C 0.6709(4) 0.6538(5) 0.8001(4) 0.0288(12) Uani 1 1 d . . .
H5 H 0.7036 0.7052 0.8415 0.038 Uiso 1 1 calc R . .
C6 C 0.5814(4) 0.6726(5) 0.7681(4) 0.0300(12) Uani 1 1 d . . .
H6 H 0.5560 0.7352 0.7896 0.040 Uiso 1 1 calc R . .
C7 C 0.5311(3) 0.5995(5) 0.7056(3) 0.0247(11) Uani 1 1 d . . .
H7 H 0.4722 0.6129 0.6840 0.033 Uiso 1 1 calc R . .
C8 C 0.5703(3) 0.5047(4) 0.6754(3) 0.0198(10) Uani 1 1 d . . .
C9 C 0.5402(3) 0.4149(4) 0.6103(3) 0.0193(10) Uani 1 1 d . . .
C10 C 0.4644(3) 0.3749(4) 0.5506(3) 0.0181(9) Uani 1 1 d . . .
C11 C 0.3736(3) 0.4183(4) 0.5331(3) 0.0205(10) Uani 1 1 d . . .
C13 C 0.3744(3) 0.2586(4) 0.4437(3) 0.0201(10) Uani 1 1 d . . .
C14 C 0.4639(3) 0.2786(4) 0.4965(3) 0.0189(10) Uani 1 1 d . . .
C15 C 0.5386(3) 0.2120(4) 0.4980(3) 0.0211(10) Uani 1 1 d . . .
C16 C 0.5441(3) 0.1130(5) 0.4451(3) 0.0233(10) Uani 1 1 d . . .
H16 H 0.4961 0.0864 0.4023 0.031 Uiso 1 1 calc R . .
C17 C 0.6224(3) 0.0575(5) 0.4588(3) 0.0266(11) Uani 1 1 d . . .
H17 H 0.6278 -0.0069 0.4245 0.035 Uiso 1 1 calc R . .
C18 C 0.6936(3) 0.0969(4) 0.5233(3) 0.0227(10) Uani 1 1 d . . .
H18 H 0.7451 0.0557 0.5321 0.030 Uiso 1 1 calc R . .
C20 C 0.6151(3) 0.2485(4) 0.5595(3) 0.0174(9) Uani 1 1 d . . .
C21 C 0.2317(3) 0.3588(5) 0.4296(3) 0.0229(10) Uani 1 1 d . . .
H21A H 0.2182 0.3372 0.3678 0.030 Uiso 1 1 calc R . .
H21B H 0.2158 0.4403 0.4329 0.030 Uiso 1 1 calc R . .
C22 C 0.1788(3) 0.2845(5) 0.4746(3) 0.0210(10) Uani 1 1 d . . .
C23 C 0.1714(3) 0.1637(5) 0.4607(4) 0.0291(12) Uani 1 1 d . . .
H23 H 0.1999 0.1278 0.4234 0.039 Uiso 1 1 calc R . .
C24 C 0.1219(4) 0.0973(5) 0.5020(4) 0.0339(13) Uani 1 1 d . . .
H24 H 0.1174 0.0169 0.4924 0.045 Uiso 1 1 calc R . .
C25 C 0.0790(4) 0.1484(6) 0.5573(4) 0.0335(13) Uani 1 1 d . . .
H25 H 0.0462 0.1028 0.5851 0.045 Uiso 1 1 calc R . .
C26 C 0.0852(4) 0.2679(6) 0.5711(4) 0.0393(15) Uani 1 1 d . . .
H26 H 0.0558 0.3033 0.6077 0.052 Uiso 1 1 calc R . .
C27 C 0.1353(4) 0.3352(5) 0.5301(4) 0.0319(13) Uani 1 1 d . . .
H27 H 0.1396 0.4156 0.5402 0.042 Uiso 1 1 calc R . .
C28 C 0.8545(3) 0.3431(4) 0.6174(3) 0.0221(10) Uani 1 1 d . . .
C31 C 0.7437(4) 0.0044(5) 0.7624(4) 0.0332(13) Uani 1 1 d . . .
H31A H 0.7309 -0.0430 0.8086 0.044 Uiso 1 1 calc R . .
H31B H 0.7103 -0.0264 0.7063 0.044 Uiso 1 1 calc R . .
C32 C 0.8381(4) -0.0074(5) 0.7675(4) 0.0344(13) Uani 1 1 d . . .
H32A H 0.8491 -0.0859 0.7496 0.046 Uiso 1 1 calc R . .
H32B H 0.8715 0.0034 0.8281 0.046 Uiso 1 1 calc R . .
C34 C 0.9750(4) 0.1485(5) 0.7737(4) 0.0367(14) Uani 1 1 d . . .
H34A H 1.0104 0.0808 0.7963 0.049 Uiso 1 1 calc R . .
H34B H 1.0064 0.1966 0.7418 0.049 Uiso 1 1 calc R . .
C35 C 0.9603(4) 0.2180(6) 0.8500(4) 0.0392(15) Uani 1 1 d . . .
H35A H 1.0136 0.2568 0.8805 0.052 Uiso 1 1 calc R . .
H35B H 0.9445 0.1649 0.8913 0.052 Uiso 1 1 calc R . .
C37 C 0.8153(4) 0.3038(5) 0.8957(3) 0.0278(12) Uani 1 1 d . . .
H37A H 0.8551 0.3096 0.9539 0.037 Uiso 1 1 calc R . .
H37B H 0.7730 0.3658 0.8906 0.037 Uiso 1 1 calc R . .
C38 C 0.7696(4) 0.1878(5) 0.8883(3) 0.0332(13) Uani 1 1 d . . .
H38A H 0.7297 0.1889 0.9250 0.044 Uiso 1 1 calc R . .
H38B H 0.8116 0.1264 0.9101 0.044 Uiso 1 1 calc R . .
O1 O 0.3457(2) 0.4991(3) 0.5677(2) 0.0274(8) Uani 1 1 d . . .
O2 O 0.3454(2) 0.1825(3) 0.3901(2) 0.0268(8) Uani 1 1 d . . .

loop_
_atom_site_aniso_label
_atom_site_aniso_U_11
_atom_site_aniso_U_22
_atom_site_aniso_U_33
_atom_site_aniso_U_23
_atom_site_aniso_U_13
_atom_site_aniso_U_12
Ru1 0.0151(2) 0.0166(2) 0.0167(2) 0.00024(14) 0.00467(14) 0.00100(14)
S30 0.0271(7) 0.0208(6) 0.0223(6) -0.0023(5) 0.0085(5) -0.0071(5)
S33 0.0239(6) 0.0202(6) 0.0282(6) -0.0001(5) 0.0045(5) 0.0061(5)
S36 0.0206(6) 0.0196(6) 0.0251(6) -0.0010(5) 0.0018(5) -0.0026(5)
N2 0.017(2) 0.0162(19) 0.0196(19) 0.0012(16) 0.0034(15) 0.0017(16)
N12 0.017(2) 0.022(2) 0.023(2) -0.0022(16) 0.0050(16) 0.0011(16)
N19 0.0161(19) 0.021(2) 0.0176(19) 0.0003(16) 0.0062(15) 0.0032(16)
N29 0.033(3) 0.044(3) 0.058(3) 0.021(3) 0.025(2) 0.013(2)
C1 0.018(2) 0.019(2) 0.017(2) -0.0002(18) 0.0066(17) -0.0003(18)
C3 0.024(3) 0.016(2) 0.020(2) 0.0028(18) 0.0096(18) 0.0001(19)
C4 0.023(3) 0.021(2) 0.024(2) 0.001(2) 0.0039(19) -0.005(2)
C5 0.039(3) 0.019(2) 0.028(3) -0.003(2) 0.009(2) -0.006(2)
C6 0.042(3) 0.018(2) 0.032(3) -0.005(2) 0.014(2) 0.006(2)
C7 0.026(3) 0.022(2) 0.026(3) -0.001(2) 0.006(2) 0.003(2)
C8 0.024(3) 0.015(2) 0.023(2) 0.0009(19) 0.0099(19) -0.0012(19)
C9 0.019(2) 0.017(2) 0.022(2) 0.0003(19) 0.0070(18) 0.0002(19)
C10 0.015(2) 0.019(2) 0.021(2) 0.0032(19) 0.0055(17) 0.0014(18)
C11 0.018(2) 0.018(2) 0.027(2) 0.001(2) 0.0094(19) -0.0001(19)
C13 0.019(2) 0.020(2) 0.021(2) -0.0001(19) 0.0055(18) 0.0021(19)
C14 0.019(2) 0.021(2) 0.018(2) -0.0017(19) 0.0053(18) 0.0010(19)
C15 0.019(2) 0.019(2) 0.025(2) -0.002(2) 0.0058(19) 0.0005(19)
C16 0.024(3) 0.025(3) 0.020(2) -0.007(2) 0.0031(19) 0.001(2)
C17 0.029(3) 0.020(2) 0.031(3) -0.007(2) 0.009(2) 0.004(2)
C18 0.023(3) 0.024(3) 0.020(2) 0.000(2) 0.0045(19) 0.008(2)
C20 0.020(2) 0.018(2) 0.015(2) 0.0016(17) 0.0054(17) 0.0027(18)
C21 0.019(2) 0.021(2) 0.027(3) 0.004(2) 0.0042(19) 0.004(2)
C22 0.014(2) 0.027(3) 0.020(2) 0.002(2) 0.0012(17) 0.0000(19)
C23 0.025(3) 0.024(3) 0.041(3) 0.009(2) 0.014(2) 0.011(2)
C24 0.033(3) 0.021(3) 0.050(3) 0.012(3) 0.015(3) 0.008(2)
C25 0.026(3) 0.040(3) 0.035(3) 0.010(3) 0.008(2) -0.005(2)
C26 0.039(3) 0.049(4) 0.035(3) -0.014(3) 0.017(3) -0.014(3)
C27 0.031(3) 0.034(3) 0.033(3) -0.015(2) 0.013(2) -0.011(2)
C28 0.021(2) 0.022(2) 0.024(2) 0.003(2) 0.0071(19) 0.007(2)
C31 0.052(4) 0.016(2) 0.030(3) -0.004(2) 0.009(2) -0.009(2)
C32 0.050(4) 0.020(3) 0.031(3) 0.003(2) 0.007(3) 0.002(3)
C34 0.022(3) 0.030(3) 0.052(4) -0.002(3) -0.002(2) 0.005(2)
C35 0.027(3) 0.042(3) 0.040(3) -0.007(3) -0.008(2) 0.003(3)
C37 0.039(3) 0.026(3) 0.018(2) -0.007(2) 0.006(2) -0.008(2)
C38 0.058(4) 0.026(3) 0.017(2) -0.003(2) 0.012(2) -0.011(3)
O1 0.0236(19) 0.0222(18) 0.037(2) -0.0044(16) 0.0092(15) 0.0054(15)
O2 0.0211(18) 0.028(2) 0.0300(19) -0.0089(16) 0.0052(14) -0.0026(15)

loop_
_geom_bond_atom_site_label_1
_geom_bond_atom_site_label_2
_geom_bond_distance
_geom_bond_site_symmetry_2
_geom_bond_publ_flag
Ru1 C28 2.019(5) . ?
Ru1 N2 2.125(4) . ?
Ru1 N19 2.134(4) . ?
Ru1 S33 2.2813(13) . ?
Ru1 S36 2.2882(13) . ?
Ru1 S30 2.3584(13) . ?
S30 C31 1.820(6) . ?
S30 C38 1.842(5) . ?
S33 C34 1.833(6) . ?
S33 C32 1.837(6) . ?
S36 C37 1.822(5) . ?
S36 C35 1.840(6) . ?
N2 C1 1.348(6) . ?
N2 C3 1.393(6) . ?
N12 C11 1.381(6) . ?
N12 C13 1.399(6) . ?
N12 C21 1.462(6) . ?
N19 C18 1.331(6) . ?
N19 C20 1.368(6) . ?
N29 C28 1.152(7) . ?
C1 C9 1.410(7) . ?
C1 C20 1.413(7) . ?
C3 C4 1.392(7) . ?
C3 C8 1.432(7) . ?
C4 C5 1.375(7) . ?
C5 C6 1.408(8) . ?
C6 C7 1.376(8) . ?
C7 C8 1.398(7) . ?
C8 C9 1.439(7) . ?
C9 C10 1.403(7) . ?
C10 C14 1.388(7) . ?
C10 C11 1.498(6) . ?
C11 O1 1.215(6) . ?
C13 O2 1.214(6) . ?
C13 C14 1.476(7) . ?
C14 C15 1.416(7) . ?
C15 C20 1.412(7) . ?
C15 C16 1.421(7) . ?
C16 C17 1.374(7) . ?
C17 C18 1.387(7) . ?
C21 C22 1.506(7) . ?
C22 C27 1.382(7) . ?
C22 C23 1.396(7) . ?
C23 C24 1.381(8) . ?
C24 C25 1.374(8) . ?
C25 C26 1.380(9) . ?
C26 C27 1.390(8) . ?
C31 C32 1.505(9) . ?
C34 C35 1.510(9) . ?
C37 C38 1.504(8) . ?
